data_7126640
loop_
_publ_author_name
'Sen, Sajal'
'Perrin, Mark W.'
'Sedgwick, Adam C.'
'Dunsky, Evie Y.'
'Lynch, Vincent M.'
'He, Xiao-Peng'
'Sessler, Jonathan L.'
'Arambula, Jonathan F.'

_publ_section_title
;
 Toward multifunctional anticancer therapeutics: post-synthetic carbonate
 functionalisation of asymmetric Au(i) bis-N-heterocyclic carbenes.
;
_journal_issue 57
_journal_name_full 'Chemical communications (Cambridge, England)'
_journal_page_first 7877
_journal_page_last 7880
_journal_paper_doi 10.1039/d0cc03339a
_journal_volume 56
_journal_year 2020
_chemical_formula_moiety 'C50 H62 Au N4 O3, F6 P'
_chemical_formula_sum 'C50 H62 Au F6 N4 O3 P'
_chemical_formula_weight 1108.97
_space_group_crystal_system monoclinic
_space_group_IT_number 14
_space_group_name_Hall '-P 2yn'
_space_group_name_H-M_alt 'P 1 21/n 1'
_atom_sites_solution_hydrogens geom
_atom_sites_solution_primary dual
_audit_creation_date 2019-12-19
_audit_creation_method
;
Olex2 1.3
(compiled 2019.09.11 svn.r3662 for OlexSys, GUI svn.r5938)
;
_audit_update_record
;
2020-04-26 deposited with the CCDC.	2020-06-03 downloaded from the CCDC.
;
_cell_angle_alpha 90
_cell_angle_beta 107.130(5)
_cell_angle_gamma 90
_cell_formula_units_Z 4
_cell_length_a 17.129(4)
_cell_length_b 14.925(3)
_cell_length_c 19.946(4)
_cell_measurement_reflns_used 9928
_cell_measurement_temperature 100(2)
_cell_measurement_theta_max 25.45
_cell_measurement_theta_min 2.31
_cell_volume 4873.0(18)
_computing_cell_refinement 'SAINT v8.34A (Bruker, 2013)'
_computing_data_collection 'SAINT v8.34A (Bruker, 2013)'
_computing_data_reduction 'SAINT v8.34A (Bruker, 2013)'
_computing_molecular_graphics 'SHELXTL/XP, Bruker AXS, Inc. 2009'
_computing_publication_material 'Olex2 1.3 (Dolomanov et al., 2009)'
_computing_structure_refinement 'ShelXL 2018/3 (Sheldrick, 2015)'
_computing_structure_solution 'ShelXT n/a (Sheldrick, 2015)'
_diffrn_ambient_temperature 100(2)
_diffrn_detector_area_resol_mean 8
_diffrn_measured_fraction_theta_full 0.999
_diffrn_measured_fraction_theta_max 0.991
_diffrn_measurement_device_type 'Bruker SMART APEX II CCD area detector'
_diffrn_measurement_method '\w scans'
_diffrn_radiation_monochromator graphite
_diffrn_radiation_type MoK\a
_diffrn_radiation_wavelength 0.71073
_diffrn_reflns_av_R_equivalents 0.0779
_diffrn_reflns_av_unetI/netI 0.0652
_diffrn_reflns_Laue_measured_fraction_full 0.999
_diffrn_reflns_Laue_measured_fraction_max 0.991
_diffrn_reflns_limit_h_max 24
_diffrn_reflns_limit_h_min -24
_diffrn_reflns_limit_k_max 21
_diffrn_reflns_limit_k_min -21
_diffrn_reflns_limit_l_max 28
_diffrn_reflns_limit_l_min -28
_diffrn_reflns_number 83413
_diffrn_reflns_point_group_measured_fraction_full 0.999
_diffrn_reflns_point_group_measured_fraction_max 0.991
_diffrn_reflns_theta_full 25.242
_diffrn_reflns_theta_max 30.642
_diffrn_reflns_theta_min 2.137
_diffrn_source 'sealed tube'
_exptl_absorpt_coefficient_mu 3.120
_exptl_absorpt_correction_T_max 0.7461
_exptl_absorpt_correction_T_min 0.5510
_exptl_absorpt_correction_type numerical
_exptl_absorpt_process_details
;
SADABS-2014/5 (Bruker,2014/5) was used for absorption correction.
wR2(int) was 0.0909 before and 0.0602 after correction.
The Ratio of minimum to maximum transmission is 0.7385.
The \l/2 correction factor is 0.00150.
;
_exptl_crystal_colour 'clear colourless'
_exptl_crystal_colour_lustre clear
_exptl_crystal_colour_primary colourless
_exptl_crystal_density_diffrn 1.512
_exptl_crystal_description prism
_exptl_crystal_F_000 2248
_exptl_crystal_size_max 0.36
_exptl_crystal_size_mid 0.3
_exptl_crystal_size_min 0.09
_refine_diff_density_max 2.601
_refine_diff_density_min -2.412
_refine_diff_density_rms 0.139
_refine_ls_extinction_method none
_refine_ls_goodness_of_fit_ref 1.016
_refine_ls_hydrogen_treatment constr
_refine_ls_matrix_type full
_refine_ls_number_parameters 656
_refine_ls_number_reflns 14947
_refine_ls_number_restraints 456
_refine_ls_restrained_S_all 1.818
_refine_ls_R_factor_all 0.0634
_refine_ls_R_factor_gt 0.0368
_refine_ls_shift/su_max 0.006
_refine_ls_shift/su_mean 0.000
_refine_ls_structure_factor_coef Fsqd
_refine_ls_weighting_details 'w=1/[\s^2^(Fo^2^)+(0.0269P)^2^+6.2058P] where P=(Fo^2^+2Fc^2^)/3'
_refine_ls_weighting_scheme calc
_refine_ls_wR_factor_gt 0.0764
_refine_ls_wR_factor_ref 0.0845
_reflns_Friedel_coverage 0.000
_reflns_number_gt 11080
_reflns_number_total 14947
_reflns_threshold_expression 'I > 2\s(I)'
_cod_data_source_file d0cc03339a2.cif
_cod_data_source_block mebzau
_cod_depositor_comments 'Adding full bibliography for 7126638--7126640.cif.'
_cod_original_cell_volume 4872.8(17)
_cod_database_code 7126640
_shelx_shelxl_version_number 2018/3
_shelx_space_group_comment
;
The symmetry employed for this shelxl refinement is uniquely defined
by the following loop, which should always be used as a source of
symmetry information in preference to the above space-group names.
They are only intended as comments.
;
_shelx_estimated_absorpt_t_max 0.767
_shelx_estimated_absorpt_t_min 0.400
_olex2_refinement_description
;
1. Fixed Uiso
 At 1.2 times of:
  All C(H) groups, All C(H,H) groups
 At 1.5 times of:
  All C(H,H,H) groups
2. Restrained distances
 C22-C13 = C13-C15A
 1.52 with sigma of 0.02
 C13-C15
 1.52 with sigma of 0.02
 C13-C14A
 1.52 with sigma of 0.02
 C13-C14
 1.52 with sigma of 0.02
 C44-C45 \\sim C44-C45A
 with sigma of 0.02
 C44-C49 \\sim C44-C49A
 with sigma of 0.02
 C45-C46 \\sim C45A-C46A
 with sigma of 0.02
 C46-C47 \\sim C46A-C47
 with sigma of 0.02
 C47-C48 \\sim C47-C48A
 with sigma of 0.02
 C48-C49 \\sim C48A-C49A
 with sigma of 0.02
 C44-C46 \\sim C44-C46A
 with sigma of 0.04
 C44-C48 \\sim C44-C48A
 with sigma of 0.04
 C45-C47 \\sim C45A-C47
 with sigma of 0.04
 C47-C49 \\sim C47-C49A
 with sigma of 0.04
 C13-C14 \\sim C13-C14A
 with sigma of 0.02
 C13-C15 \\sim C13-C15A
 with sigma of 0.02
 C14-C15 \\sim C14A-C15A
 with sigma of 0.01
3. Uiso/Uaniso restraints and constraints
C15A \\sim C15 \\sim C14A \\sim C14: within 2A with sigma of 0.01 and sigma for
terminal atoms of 0.02 within 2A
All non-hydrogen atoms restrained to be isotropic: with sigma of 0.01 and sigma
for terminal atoms of 0.02
4. Others
 Sof(C45A)=Sof(H45A)=Sof(C46A)=Sof(H46A)=Sof(C48A)=Sof(H48A)=Sof(C49A)=
 Sof(H49A)=1-FVAR(1)
 Sof(C45)=Sof(H45)=Sof(C46)=Sof(H46)=Sof(C48)=Sof(H48)=Sof(C49)=Sof(H49)=FVAR(1)
 Sof(H13A)=Sof(C15A)=Sof(H15D)=Sof(H15E)=Sof(H15F)=Sof(C14A)=Sof(H14D)=
 Sof(H14E)=Sof(H14F)=1-FVAR(2)
 Sof(H13)=Sof(C14)=Sof(H14A)=Sof(H14B)=Sof(H14C)=Sof(C15)=Sof(H15A)=Sof(H15B)=
 Sof(H15C)=FVAR(2)
5.a Ternary CH refined with riding coordinates:
 C10(H10), C13(H13), C13(H13A), C22(H22), C25(H25)
5.b Secondary CH2 refined with riding coordinates:
 C40(H40A,H40B), C41(H41A,H41B), C43(H43A,H43B)
5.c Aromatic/amide H refined with riding coordinates:
 C2(H2), C3(H3), C6(H6), C7(H7), C8(H8), C18(H18), C19(H19), C20(H20),
 C29(H29), C30(H30), C33(H33), C35(H35), C45(H45), C46(H46), C48(H48), C49(H49),
  C45A(H45A), C46A(H46A), C48A(H48A), C49A(H49A)
5.d Idealised Me refined as rotating group:
 C11(H11A,H11B,H11C), C12(H12A,H12B,H12C), C14(H14A,H14B,H14C), C15(H15A,H15B,
 H15C), C23(H23A,H23B,H23C), C24(H24A,H24B,H24C), C26(H26A,H26B,H26C), C27(H27A,
 H27B,H27C), C37(H37A,H37B,H37C), C38(H38A,H38B,H38C), C39(H39A,H39B,H39C),
 C50(H50A,H50B,H50C), C15A(H15D,H15E,H15F), C14A(H14D,H14E,H14F)
;
_olex2_submission_special_instructions 'No special instructions were received'

loop_
_space_group_symop_operation_xyz
'x, y, z'
'-x+1/2, y+1/2, -z+1/2'
'-x, -y, -z'
'x-1/2, -y-1/2, z-1/2'

loop_
_atom_site_label
_atom_site_type_symbol
_atom_site_fract_x
_atom_site_fract_y
_atom_site_fract_z
_atom_site_U_iso_or_equiv
_atom_site_adp_type
_atom_site_occupancy
_atom_site_site_symmetry_order
_atom_site_calc_flag
_atom_site_refinement_flags_posn
_atom_site_refinement_flags_adp
_atom_site_refinement_flags_occupancy
_atom_site_disorder_assembly
_atom_site_disorder_group
Au1 Au 0.17275(2) 0.17195(2) 0.49976(2) 0.01437(4) Uani 1 1 d . U . . .
O1 O 0.13129(15) 0.47857(16) 0.55426(12) 0.0237(5) Uani 1 1 d . U . . .
O2 O 0.21436(16) 0.43843(17) 0.49008(13) 0.0275(6) Uani 1 1 d . U . . .
O3 O 0.18327(15) 0.58294(16) 0.50706(12) 0.0242(5) Uani 1 1 d . U . . .
N1 N 0.29817(19) 0.09704(18) 0.62653(14) 0.0236(7) Uani 1 1 d . U . . .
N2 N 0.27269(18) 0.00017(17) 0.54330(13) 0.0187(6) Uani 1 1 d . U . . .
N3 N 0.07131(17) 0.27185(17) 0.37186(13) 0.0159(5) Uani 1 1 d . U . . .
N4 N 0.04800(17) 0.32353(17) 0.46440(14) 0.0178(5) Uani 1 1 d . U . . .
C28 C 0.09253(19) 0.2615(2) 0.44244(16) 0.0153(6) Uani 1 1 d . U . . .
C1 C 0.2523(2) 0.0836(2) 0.55883(15) 0.0167(6) Uani 1 1 d . U . . .
C2 C 0.3464(2) 0.0230(2) 0.65229(18) 0.0296(9) Uani 1 1 d . U . . .
H2 H 0.383895 0.016609 0.697820 0.035 Uiso 1 1 calc R U . . .
C3 C 0.3301(2) -0.0380(2) 0.60059(17) 0.0270(8) Uani 1 1 d . U . . .
H3 H 0.353266 -0.096107 0.602704 0.032 Uiso 1 1 calc R U . . .
C4 C 0.3022(2) 0.1819(2) 0.66288(17) 0.0266(8) Uani 1 1 d . U . . .
C5 C 0.3517(2) 0.2492(2) 0.64818(18) 0.0285(8) Uani 1 1 d . U . . .
C6 C 0.3545(3) 0.3304(3) 0.6835(2) 0.0349(9) Uani 1 1 d . U . . .
H6 H 0.387810 0.377746 0.675475 0.042 Uiso 1 1 calc R U . . .
C7 C 0.3093(3) 0.3429(2) 0.7302(2) 0.0361(10) Uani 1 1 d . U . . .
H7 H 0.310935 0.399208 0.752849 0.043 Uiso 1 1 calc R U . . .
C8 C 0.2621(3) 0.2748(2) 0.74409(19) 0.0327(9) Uani 1 1 d . U . . .
H8 H 0.232017 0.284536 0.776548 0.039 Uiso 1 1 calc R U . . .
C9 C 0.2579(3) 0.1916(2) 0.71108(18) 0.0301(9) Uani 1 1 d . U . . .
C10 C 0.4033(2) 0.2355(2) 0.59899(19) 0.0304(8) Uani 1 1 d . U . . .
H10 H 0.384073 0.179266 0.571876 0.036 Uiso 1 1 calc R U . . .
C11 C 0.4922(3) 0.2219(4) 0.6407(2) 0.0531(14) Uani 1 1 d . U . . .
H11A H 0.497314 0.167947 0.669694 0.080 Uiso 1 1 calc R U . . .
H11B H 0.511472 0.274002 0.671041 0.080 Uiso 1 1 calc R U . . .
H11C H 0.525257 0.215096 0.608448 0.080 Uiso 1 1 calc R U . . .
C12 C 0.3942(4) 0.3109(3) 0.5468(3) 0.0530(13) Uani 1 1 d . U . . .
H12A H 0.416479 0.366228 0.571599 0.079 Uiso 1 1 calc R U . . .
H12B H 0.336243 0.319535 0.521622 0.079 Uiso 1 1 calc R U . . .
H12C H 0.424018 0.296015 0.513182 0.079 Uiso 1 1 calc R U . . .
C13 C 0.2075(3) 0.1151(2) 0.72784(19) 0.0353(10) Uani 1 1 d D U . . .
H13 H 0.204979 0.064179 0.694657 0.042 Uiso 0.715(16) 1 calc R U P A 1
H13A H 0.229095 0.058583 0.712992 0.042 Uiso 0.285(16) 1 calc R U P A 2
C14 C 0.2497(6) 0.0840(6) 0.8044(3) 0.044(2) Uani 0.715(16) 1 d D U P A 1
H14A H 0.255018 0.135042 0.836308 0.066 Uiso 0.715(16) 1 calc R U P A 1
H14B H 0.304020 0.060115 0.807753 0.066 Uiso 0.715(16) 1 calc R U P A 1
H14C H 0.216649 0.037202 0.817312 0.066 Uiso 0.715(16) 1 calc R U P A 1
C15 C 0.1187(4) 0.1457(5) 0.7244(5) 0.048(2) Uani 0.715(16) 1 d D U P A 1
H15A H 0.090092 0.166119 0.676825 0.072 Uiso 0.715(16) 1 calc R U P A 1
H15B H 0.121530 0.194826 0.757649 0.072 Uiso 0.715(16) 1 calc R U P A 1
H15C H 0.088931 0.095173 0.736685 0.072 Uiso 0.715(16) 1 calc R U P A 1
C16 C 0.2427(2) -0.0434(2) 0.47558(15) 0.0156(6) Uani 1 1 d . U . . .
C17 C 0.1735(2) -0.0972(2) 0.46297(17) 0.0198(7) Uani 1 1 d . U . . .
C18 C 0.1490(2) -0.1427(2) 0.39852(18) 0.0234(7) Uani 1 1 d . U . . .
H18 H 0.101980 -0.180022 0.387729 0.028 Uiso 1 1 calc R U . . .
C19 C 0.1925(2) -0.1337(2) 0.35083(18) 0.0273(8) Uani 1 1 d . U . . .
H19 H 0.175310 -0.165472 0.307705 0.033 Uiso 1 1 calc R U . . .
C20 C 0.2603(2) -0.0795(2) 0.36449(18) 0.0263(8) Uani 1 1 d . U . . .
H20 H 0.288693 -0.073739 0.330388 0.032 Uiso 1 1 calc R U . . .
C21 C 0.2879(2) -0.0328(2) 0.42768(17) 0.0206(7) Uani 1 1 d . U . . .
C22 C 0.1261(2) -0.1067(2) 0.51649(19) 0.0282(8) Uani 1 1 d D U . . .
H22 H 0.139852 -0.055539 0.550278 0.034 Uiso 1 1 calc R U . . .
C23 C 0.1490(3) -0.1957(3) 0.5569(2) 0.0428(11) Uani 1 1 d . U . . .
H23A H 0.134869 -0.245965 0.523912 0.064 Uiso 1 1 calc R U . . .
H23B H 0.118898 -0.201098 0.591555 0.064 Uiso 1 1 calc R U . . .
H23C H 0.207839 -0.196570 0.580909 0.064 Uiso 1 1 calc R U . . .
C24 C 0.0342(3) -0.1070(3) 0.4794(2) 0.0386(10) Uani 1 1 d . U . . .
H24A H 0.018768 -0.051085 0.453012 0.058 Uiso 1 1 calc R U . . .
H24B H 0.004392 -0.111997 0.514345 0.058 Uiso 1 1 calc R U . . .
H24C H 0.020405 -0.157965 0.447110 0.058 Uiso 1 1 calc R U . . .
C25 C 0.3616(2) 0.0283(2) 0.44160(19) 0.0269(8) Uani 1 1 d . U . . .
H25 H 0.382133 0.038009 0.493450 0.032 Uiso 1 1 calc R U . . .
C26 C 0.3372(3) 0.1195(3) 0.4077(2) 0.0423(11) Uani 1 1 d . U . . .
H26A H 0.383774 0.160573 0.422359 0.063 Uiso 1 1 calc R U . . .
H26B H 0.291498 0.143558 0.422274 0.063 Uiso 1 1 calc R U . . .
H26C H 0.320588 0.113125 0.356496 0.063 Uiso 1 1 calc R U . . .
C27 C 0.4313(3) -0.0120(3) 0.4188(2) 0.0426(11) Uani 1 1 d . U . . .
H27A H 0.413658 -0.020795 0.367867 0.064 Uiso 1 1 calc R U . . .
H27B H 0.446902 -0.069776 0.442228 0.064 Uiso 1 1 calc R U . . .
H27C H 0.478280 0.028724 0.431668 0.064 Uiso 1 1 calc R U . . .
C29 C 0.0149(2) 0.3409(2) 0.35032(18) 0.0232(7) Uani 1 1 d . U . . .
H29 H -0.008708 0.361327 0.303626 0.028 Uiso 1 1 calc R U . . .
C30 C 0.0004(2) 0.3730(2) 0.40857(18) 0.0223(7) Uani 1 1 d . U . . .
H30 H -0.035585 0.420466 0.410896 0.027 Uiso 1 1 calc R U . . .
C31 C 0.1045(2) 0.2202(2) 0.32559(15) 0.0175(6) Uani 1 1 d . U . . .
C32 C 0.0756(2) 0.1332(2) 0.30837(17) 0.0214(7) Uani 1 1 d . U . . .
C33 C 0.1066(2) 0.0854(2) 0.26168(18) 0.0279(8) Uani 1 1 d . U . . .
H33 H 0.088222 0.025870 0.249382 0.034 Uiso 1 1 calc R U . . .
C34 C 0.1632(3) 0.1224(3) 0.23298(19) 0.0314(9) Uani 1 1 d . U . . .
C35 C 0.1910(2) 0.2094(3) 0.25265(19) 0.0301(8) Uani 1 1 d . U . . .
H35 H 0.230940 0.234731 0.233836 0.036 Uiso 1 1 calc R U . . .
C36 C 0.1621(2) 0.2600(2) 0.29896(17) 0.0211(7) Uani 1 1 d . U . . .
C37 C 0.0146(2) 0.0905(2) 0.33880(18) 0.0283(8) Uani 1 1 d . U . . .
H37A H 0.041876 0.071840 0.387156 0.042 Uiso 1 1 calc R U . . .
H37B H -0.009326 0.037994 0.310720 0.042 Uiso 1 1 calc R U . . .
H37C H -0.028608 0.133649 0.338463 0.042 Uiso 1 1 calc R U . . .
C38 C 0.1944(3) 0.0703(4) 0.1816(2) 0.0517(13) Uani 1 1 d . U . . .
H38A H 0.178713 0.007258 0.182296 0.077 Uiso 1 1 calc R U . . .
H38B H 0.254030 0.075038 0.194655 0.077 Uiso 1 1 calc R U . . .
H38C H 0.170644 0.094767 0.134364 0.077 Uiso 1 1 calc R U . . .
C39 C 0.1933(3) 0.3532(3) 0.3198(2) 0.0313(9) Uani 1 1 d . U . . .
H39A H 0.150177 0.396748 0.299017 0.047 Uiso 1 1 calc R U . . .
H39B H 0.240659 0.364911 0.303032 0.047 Uiso 1 1 calc R U . . .
H39C H 0.209508 0.358624 0.371058 0.047 Uiso 1 1 calc R U . . .
C40 C 0.0526(2) 0.3399(2) 0.53827(17) 0.0232(7) Uani 1 1 d . U . . .
H40A H 0.049332 0.281830 0.561314 0.028 Uiso 1 1 calc R U . . .
H40B H 0.005022 0.376428 0.540081 0.028 Uiso 1 1 calc R U . . .
C41 C 0.1299(2) 0.3873(2) 0.57834(18) 0.0244(7) Uani 1 1 d . U . . .
H41A H 0.134149 0.387559 0.628920 0.029 Uiso 1 1 calc R U . . .
H41B H 0.177635 0.354477 0.572374 0.029 Uiso 1 1 calc R U . . .
C42 C 0.1807(2) 0.4936(2) 0.51465(17) 0.0234(7) Uani 1 1 d . U . . .
C43 C 0.2349(2) 0.6135(2) 0.46493(18) 0.0260(8) Uani 1 1 d . U . . .
H43A H 0.212048 0.669516 0.440263 0.031 Uiso 1 1 calc R U . . .
H43B H 0.235166 0.567722 0.429094 0.031 Uiso 1 1 calc R U . . .
C44 C 0.3206(2) 0.6300(3) 0.50978(18) 0.0279(8) Uani 1 1 d D U . . .
C45 C 0.3480(8) 0.7144(7) 0.5333(9) 0.030(3) Uani 0.59(3) 1 d D U P B 1
H45 H 0.312403 0.764147 0.518726 0.036 Uiso 0.59(3) 1 calc R U P B 1
C46 C 0.4252(8) 0.7286(8) 0.5770(9) 0.035(4) Uani 0.59(3) 1 d D U P B 1
H46 H 0.441689 0.787869 0.592035 0.042 Uiso 0.59(3) 1 calc R U P B 1
C47 C 0.4792(3) 0.6599(3) 0.5997(2) 0.0364(10) Uani 1 1 d D U . . .
C48 C 0.4564(7) 0.5745(6) 0.5696(9) 0.044(3) Uani 0.59(3) 1 d D U P B 1
H48 H 0.494888 0.526893 0.579336 0.052 Uiso 0.59(3) 1 calc R U P B 1
C49 C 0.3773(6) 0.5599(6) 0.5256(9) 0.035(3) Uani 0.59(3) 1 d D U P B 1
H49 H 0.361896 0.502078 0.506297 0.042 Uiso 0.59(3) 1 calc R U P B 1
C50 C 0.5645(3) 0.6737(3) 0.6488(3) 0.0549(14) Uani 1 1 d . U . . .
H50A H 0.604429 0.666192 0.622702 0.082 Uiso 1 1 calc R U . . .
H50B H 0.575180 0.629627 0.686806 0.082 Uiso 1 1 calc R U . . .
H50C H 0.569069 0.734282 0.668527 0.082 Uiso 1 1 calc R U . . .
P1 P 0.02509(6) 0.60197(7) 0.28826(5) 0.0260(2) Uani 1 1 d . U . . .
F1 F 0.10135(18) 0.6520(2) 0.27547(15) 0.0565(8) Uani 1 1 d . U . . .
F2 F -0.05062(14) 0.54985(16) 0.30219(11) 0.0353(5) Uani 1 1 d . U . . .
F3 F 0.08270(18) 0.5586(2) 0.35876(14) 0.0617(9) Uani 1 1 d . U . . .
F4 F 0.04004(18) 0.51624(18) 0.24558(14) 0.0506(7) Uani 1 1 d . U . . .
F5 F -0.03396(17) 0.64215(17) 0.21819(12) 0.0486(7) Uani 1 1 d . U . . .
F6 F 0.0089(2) 0.68518(17) 0.33244(14) 0.0528(8) Uani 1 1 d . U . . .
C45A C 0.3543(10) 0.7151(9) 0.5191(11) 0.025(4) Uani 0.41(3) 1 d D U P B 2
H45A H 0.323507 0.764380 0.494853 0.031 Uiso 0.41(3) 1 calc R U P B 2
C46A C 0.4318(10) 0.7293(10) 0.5630(12) 0.027(4) Uani 0.41(3) 1 d D U P B 2
H46A H 0.453422 0.788311 0.568357 0.032 Uiso 0.41(3) 1 calc R U P B 2
C48A C 0.4440(10) 0.5763(9) 0.5936(11) 0.040(4) Uani 0.41(3) 1 d D U P B 2
H48A H 0.474085 0.527759 0.619666 0.048 Uiso 0.41(3) 1 calc R U P B 2
C49A C 0.3656(10) 0.5615(10) 0.5502(12) 0.043(4) Uani 0.41(3) 1 d D U P B 2
H49A H 0.342179 0.503467 0.548072 0.052 Uiso 0.41(3) 1 calc R U P B 2
C15A C 0.1238(8) 0.1255(14) 0.6819(10) 0.050(5) Uani 0.285(16) 1 d D U P A 2
H15D H 0.090809 0.074151 0.687916 0.076 Uiso 0.285(16) 1 calc R U P A 2
H15E H 0.124352 0.128450 0.632928 0.076 Uiso 0.285(16) 1 calc R U P A 2
H15F H 0.100198 0.180768 0.693989 0.076 Uiso 0.285(16) 1 calc R U P A 2
C14A C 0.2187(14) 0.1062(16) 0.8053(5) 0.037(5) Uani 0.285(16) 1 d D U P A 2
H14D H 0.191051 0.155953 0.820971 0.055 Uiso 0.285(16) 1 calc R U P A 2
H14E H 0.277069 0.107537 0.830819 0.055 Uiso 0.285(16) 1 calc R U P A 2
H14F H 0.195157 0.049292 0.814488 0.055 Uiso 0.285(16) 1 calc R U P A 2

loop_
_atom_site_aniso_label
_atom_site_aniso_U_11
_atom_site_aniso_U_22
_atom_site_aniso_U_33
_atom_site_aniso_U_23
_atom_site_aniso_U_13
_atom_site_aniso_U_12
Au1 0.01793(6) 0.01187(5) 0.01019(5) 0.00072(5) -0.00072(4) 0.00017(5)
O1 0.0250(13) 0.0209(11) 0.0245(12) -0.0044(10) 0.0063(10) 0.0016(10)
O2 0.0280(14) 0.0247(13) 0.0313(13) -0.0094(11) 0.0109(11) 0.0012(11)
O3 0.0268(14) 0.0209(11) 0.0228(12) -0.0033(9) 0.0040(10) -0.0007(10)
N1 0.0351(18) 0.0118(12) 0.0139(12) -0.0027(10) -0.0081(12) 0.0033(12)
N2 0.0247(15) 0.0142(12) 0.0118(11) 0.0002(10) -0.0029(11) 0.0003(11)
N3 0.0180(14) 0.0157(12) 0.0122(11) 0.0032(10) 0.0018(10) 0.0041(10)
N4 0.0194(14) 0.0150(12) 0.0179(12) 0.0012(10) 0.0038(10) 0.0011(11)
C28 0.0139(15) 0.0157(14) 0.0160(14) 0.0003(11) 0.0038(12) -0.0010(12)
C1 0.0218(17) 0.0129(13) 0.0109(13) -0.0006(11) -0.0021(12) -0.0006(12)
C2 0.040(2) 0.0154(15) 0.0202(16) 0.0000(13) -0.0116(15) 0.0060(15)
C3 0.035(2) 0.0175(15) 0.0181(15) 0.0012(12) -0.0083(14) 0.0061(14)
C4 0.039(2) 0.0133(15) 0.0154(15) -0.0030(12) -0.0102(14) 0.0031(14)
C5 0.033(2) 0.0199(16) 0.0216(16) -0.0049(13) -0.0084(15) -0.0006(15)
C6 0.045(2) 0.0195(16) 0.0310(19) -0.0055(15) -0.0037(17) -0.0045(17)
C7 0.050(3) 0.0210(19) 0.0275(19) -0.0109(14) -0.0029(18) -0.0015(17)
C8 0.048(2) 0.0237(17) 0.0186(16) -0.0055(14) -0.0022(16) 0.0012(17)
C9 0.049(2) 0.0190(16) 0.0129(15) -0.0021(12) -0.0060(15) -0.0002(15)
C10 0.034(2) 0.0212(17) 0.0282(18) -0.0054(14) -0.0034(16) -0.0036(15)
C11 0.044(3) 0.061(3) 0.043(3) -0.024(2) -0.005(2) 0.016(2)
C12 0.059(3) 0.042(3) 0.064(3) 0.018(2) 0.028(3) 0.013(2)
C13 0.055(3) 0.0224(17) 0.0199(17) -0.0040(14) -0.0019(17) 0.0002(18)
C14 0.062(6) 0.038(4) 0.024(3) -0.003(3) 0.002(3) -0.005(4)
C15 0.042(4) 0.041(4) 0.056(5) -0.011(3) 0.005(3) -0.008(3)
C16 0.0175(16) 0.0133(13) 0.0126(13) -0.0012(11) -0.0010(12) 0.0043(12)
C17 0.0214(17) 0.0154(14) 0.0219(16) -0.0055(12) 0.0052(13) -0.0012(13)
C18 0.0243(18) 0.0186(14) 0.0235(16) -0.0063(13) 0.0011(14) -0.0020(14)
C19 0.033(2) 0.0275(18) 0.0165(16) -0.0051(14) 0.0004(14) 0.0057(16)
C20 0.030(2) 0.0319(19) 0.0168(15) -0.0011(14) 0.0063(14) 0.0045(16)
C21 0.0207(17) 0.0184(15) 0.0199(15) 0.0012(12) 0.0017(13) 0.0040(13)
C22 0.033(2) 0.0261(18) 0.0260(18) -0.0019(14) 0.0102(16) -0.0073(16)
C23 0.045(3) 0.054(3) 0.033(2) 0.019(2) 0.016(2) 0.012(2)
C24 0.033(2) 0.040(2) 0.048(2) 0.0118(19) 0.018(2) -0.0032(18)
C25 0.0212(18) 0.0304(19) 0.0277(17) 0.0044(15) 0.0050(14) 0.0008(15)
C26 0.036(2) 0.036(2) 0.053(3) 0.018(2) 0.010(2) -0.0031(19)
C27 0.027(2) 0.062(3) 0.040(2) 0.000(2) 0.0120(19) 0.002(2)
C29 0.0261(18) 0.0210(17) 0.0211(16) 0.0041(13) 0.0048(14) 0.0096(14)
C30 0.0230(18) 0.0188(16) 0.0242(16) 0.0040(13) 0.0055(14) 0.0067(13)
C31 0.0194(16) 0.0198(15) 0.0108(13) 0.0048(11) 0.0006(12) 0.0070(13)
C32 0.0265(19) 0.0207(16) 0.0151(14) 0.0045(12) 0.0031(13) 0.0073(14)
C33 0.036(2) 0.0238(17) 0.0229(17) -0.0005(14) 0.0075(16) 0.0083(16)
C34 0.036(2) 0.039(2) 0.0187(16) 0.0014(15) 0.0076(16) 0.0168(18)
C35 0.0235(19) 0.044(2) 0.0251(18) 0.0118(16) 0.0101(15) 0.0099(17)
C36 0.0158(16) 0.0279(17) 0.0174(15) 0.0073(13) 0.0018(12) 0.0019(13)
C37 0.038(2) 0.0237(17) 0.0214(17) 0.0025(14) 0.0051(16) -0.0079(16)
C38 0.057(3) 0.063(3) 0.040(2) -0.009(2) 0.022(2) 0.020(3)
C39 0.030(2) 0.0315(19) 0.032(2) 0.0031(16) 0.0090(17) -0.0058(16)
C40 0.0304(19) 0.0214(17) 0.0206(15) -0.0008(13) 0.0120(14) 0.0000(14)
C41 0.028(2) 0.0223(16) 0.0220(16) -0.0006(13) 0.0059(14) 0.0052(14)
C42 0.0239(19) 0.0222(17) 0.0223(16) -0.0042(13) 0.0038(15) -0.0020(14)
C43 0.0268(19) 0.0263(17) 0.0219(16) -0.0008(14) 0.0027(14) -0.0034(15)
C44 0.030(2) 0.0261(18) 0.0239(18) 0.0012(14) 0.0021(15) -0.0046(15)
C45 0.024(4) 0.031(5) 0.037(6) -0.013(4) 0.012(4) 0.001(3)
C46 0.033(6) 0.034(5) 0.038(6) -0.022(4) 0.009(4) -0.003(4)
C47 0.034(2) 0.039(2) 0.0298(19) 0.0054(17) 0.0001(17) -0.0111(18)
C48 0.028(4) 0.031(4) 0.062(7) 0.017(4) -0.002(4) -0.003(3)
C49 0.028(4) 0.019(3) 0.051(6) 0.002(4) 0.003(4) -0.003(3)
C50 0.043(3) 0.059(3) 0.045(3) 0.014(2) -0.015(2) -0.022(2)
P1 0.0253(5) 0.0312(5) 0.0171(4) -0.0020(4) -0.0006(4) -0.0051(4)
F1 0.0429(17) 0.072(2) 0.0546(17) 0.0043(15) 0.0149(14) -0.0235(14)
F2 0.0358(13) 0.0392(13) 0.0293(11) -0.0062(10) 0.0070(10) -0.0116(11)
F3 0.0529(18) 0.0680(19) 0.0399(14) 0.0183(14) -0.0238(13) -0.0170(15)
F4 0.0584(18) 0.0451(15) 0.0529(15) -0.0079(13) 0.0233(14) 0.0079(13)
F5 0.0577(18) 0.0418(14) 0.0295(12) 0.0126(11) -0.0131(12) -0.0067(13)
F6 0.077(2) 0.0380(15) 0.0456(15) -0.0216(12) 0.0212(15) -0.0187(13)
C45A 0.028(7) 0.025(6) 0.026(7) 0.007(4) 0.013(5) 0.002(4)
C46A 0.022(6) 0.023(6) 0.039(8) -0.009(5) 0.014(5) -0.006(4)
C48A 0.034(6) 0.034(6) 0.042(7) 0.018(5) -0.004(5) -0.014(5)
C49A 0.040(7) 0.030(6) 0.053(8) 0.012(5) 0.001(6) -0.008(5)
C15A 0.051(9) 0.051(9) 0.045(9) 0.006(8) 0.007(7) -0.019(7)
C14A 0.048(11) 0.044(10) 0.023(7) 0.002(6) 0.018(7) -0.003(8)

loop_
_atom_type_symbol
_atom_type_description
_atom_type_scat_dispersion_real
_atom_type_scat_dispersion_imag
_atom_type_scat_source
C C 0.0033 0.0016 'International Tables Vol C Tables 4.2.6.8 and 6.1.1.4'
H H 0.0000 0.0000 'International Tables Vol C Tables 4.2.6.8 and 6.1.1.4'
Au Au -2.0133 8.8022 'International Tables Vol C Tables 4.2.6.8 and 6.1.1.4'
F F 0.0171 0.0103 'International Tables Vol C Tables 4.2.6.8 and 6.1.1.4'
N N 0.0061 0.0033 'International Tables Vol C Tables 4.2.6.8 and 6.1.1.4'
O O 0.0106 0.0060 'International Tables Vol C Tables 4.2.6.8 and 6.1.1.4'
P P 0.1023 0.0942 'International Tables Vol C Tables 4.2.6.8 and 6.1.1.4'

loop_
_geom_angle_atom_site_label_1
_geom_angle_atom_site_label_2
_geom_angle_atom_site_label_3
_geom_angle
_geom_angle_site_symmetry_1
_geom_angle_site_symmetry_3
_geom_angle_publ_flag
C1 Au1 C28 178.77(12) . . ?
C42 O1 C41 115.4(3) . . ?
C42 O3 C43 114.9(3) . . ?
C1 N1 C2 110.9(3) . . ?
C1 N1 C4 123.6(3) . . ?
C2 N1 C4 125.2(3) . . ?
C1 N2 C3 110.9(3) . . ?
C1 N2 C16 125.6(3) . . ?
C3 N2 C16 123.5(3) . . ?
C28 N3 C29 110.8(3) . . ?
C28 N3 C31 124.6(3) . . ?
C29 N3 C31 124.6(3) . . ?
C28 N4 C30 111.0(3) . . ?
C28 N4 C40 124.7(3) . . ?
C30 N4 C40 124.2(3) . . ?
N3 C28 Au1 126.5(2) . . ?
N4 C28 Au1 128.8(2) . . ?
N4 C28 N3 104.8(3) . . ?
N1 C1 Au1 125.3(2) . . ?
N2 C1 Au1 130.2(2) . . ?
N2 C1 N1 104.5(3) . . ?
N1 C2 H2 126.6 . . ?
C3 C2 N1 106.8(3) . . ?
C3 C2 H2 126.6 . . ?
N2 C3 H3 126.5 . . ?
C2 C3 N2 106.9(3) . . ?
C2 C3 H3 126.5 . . ?
C5 C4 N1 117.6(4) . . ?
C9 C4 N1 118.7(3) . . ?
C9 C4 C5 123.7(3) . . ?
C4 C5 C10 122.9(3) . . ?
C6 C5 C4 116.8(4) . . ?
C6 C5 C10 120.3(4) . . ?
C5 C6 H6 119.6 . . ?
C7 C6 C5 120.8(4) . . ?
C7 C6 H6 119.6 . . ?
C6 C7 H7 119.6 . . ?
C8 C7 C6 120.8(4) . . ?
C8 C7 H7 119.6 . . ?
C7 C8 H8 119.6 . . ?
C7 C8 C9 120.9(4) . . ?
C9 C8 H8 119.6 . . ?
C4 C9 C8 117.0(4) . . ?
C4 C9 C13 122.0(3) . . ?
C8 C9 C13 121.0(4) . . ?
C5 C10 H10 107.6 . . ?
C5 C10 C11 110.2(3) . . ?
C11 C10 H10 107.6 . . ?
C12 C10 C5 112.6(3) . . ?
C12 C10 H10 107.6 . . ?
C12 C10 C11 111.1(4) . . ?
C10 C11 H11A 109.5 . . ?
C10 C11 H11B 109.5 . . ?
C10 C11 H11C 109.5 . . ?
H11A C11 H11B 109.5 . . ?
H11A C11 H11C 109.5 . . ?
H11B C11 H11C 109.5 . . ?
C10 C12 H12A 109.5 . . ?
C10 C12 H12B 109.5 . . ?
C10 C12 H12C 109.5 . . ?
H12A C12 H12B 109.5 . . ?
H12A C12 H12C 109.5 . . ?
H12B C12 H12C 109.5 . . ?
C9 C13 H13 109.9 . . ?
C9 C13 H13A 106.5 . . ?
C9 C13 C14 108.0(5) . . ?
C9 C13 C15 112.1(4) . . ?
C14 C13 H13 109.9 . . ?
C14 C13 C15 107.1(5) . . ?
C15 C13 H13 109.9 . . ?
C15A C13 C9 107.2(7) . . ?
C15A C13 H13A 106.5 . . ?
C15A C13 C14A 117.2(10) . . ?
C14A C13 C9 112.4(9) . . ?
C14A C13 H13A 106.5 . . ?
C13 C14 H14A 109.5 . . ?
C13 C14 H14B 109.5 . . ?
C13 C14 H14C 109.5 . . ?
H14A C14 H14B 109.5 . . ?
H14A C14 H14C 109.5 . . ?
H14B C14 H14C 109.5 . . ?
C13 C15 H15A 109.5 . . ?
C13 C15 H15B 109.5 . . ?
C13 C15 H15C 109.5 . . ?
H15A C15 H15B 109.5 . . ?
H15A C15 H15C 109.5 . . ?
H15B C15 H15C 109.5 . . ?
C17 C16 N2 118.4(3) . . ?
C17 C16 C21 123.5(3) . . ?
C21 C16 N2 117.9(3) . . ?
C16 C17 C18 117.0(3) . . ?
C16 C17 C22 121.8(3) . . ?
C18 C17 C22 121.2(3) . . ?
C17 C18 H18 119.7 . . ?
C19 C18 C17 120.6(3) . . ?
C19 C18 H18 119.7 . . ?
C18 C19 H19 119.4 . . ?
C20 C19 C18 121.2(3) . . ?
C20 C19 H19 119.4 . . ?
C19 C20 H20 119.5 . . ?
C19 C20 C21 121.0(3) . . ?
C21 C20 H20 119.5 . . ?
C16 C21 C25 122.6(3) . . ?
C20 C21 C16 116.7(3) . . ?
C20 C21 C25 120.6(3) . . ?
C17 C22 H22 109.4 . . ?
C17 C22 C23 109.8(3) . . ?
C17 C22 C24 110.2(3) . . ?
C23 C22 H22 109.4 . . ?
C24 C22 H22 109.4 . . ?
C24 C22 C23 108.5(3) . . ?
C22 C23 H23A 109.5 . . ?
C22 C23 H23B 109.5 . . ?
C22 C23 H23C 109.5 . . ?
H23A C23 H23B 109.5 . . ?
H23A C23 H23C 109.5 . . ?
H23B C23 H23C 109.5 . . ?
C22 C24 H24A 109.5 . . ?
C22 C24 H24B 109.5 . . ?
C22 C24 H24C 109.5 . . ?
H24A C24 H24B 109.5 . . ?
H24A C24 H24C 109.5 . . ?
H24B C24 H24C 109.5 . . ?
C21 C25 H25 107.3 . . ?
C21 C25 C26 110.6(3) . . ?
C21 C25 C27 113.1(3) . . ?
C26 C25 H25 107.3 . . ?
C27 C25 H25 107.3 . . ?
C27 C25 C26 110.9(3) . . ?
C25 C26 H26A 109.5 . . ?
C25 C26 H26B 109.5 . . ?
C25 C26 H26C 109.5 . . ?
H26A C26 H26B 109.5 . . ?
H26A C26 H26C 109.5 . . ?
H26B C26 H26C 109.5 . . ?
C25 C27 H27A 109.5 . . ?
C25 C27 H27B 109.5 . . ?
C25 C27 H27C 109.5 . . ?
H27A C27 H27B 109.5 . . ?
H27A C27 H27C 109.5 . . ?
H27B C27 H27C 109.5 . . ?
N3 C29 H29 126.7 . . ?
C30 C29 N3 106.6(3) . . ?
C30 C29 H29 126.7 . . ?
N4 C30 H30 126.6 . . ?
C29 C30 N4 106.9(3) . . ?
C29 C30 H30 126.6 . . ?
C32 C31 N3 118.4(3) . . ?
C36 C31 N3 118.4(3) . . ?
C36 C31 C32 123.2(3) . . ?
C31 C32 C33 117.5(3) . . ?
C31 C32 C37 122.4(3) . . ?
C33 C32 C37 120.1(3) . . ?
C32 C33 H33 119.2 . . ?
C34 C33 C32 121.7(4) . . ?
C34 C33 H33 119.2 . . ?
C33 C34 C35 118.6(3) . . ?
C33 C34 C38 120.7(4) . . ?
C35 C34 C38 120.7(4) . . ?
C34 C35 H35 119.0 . . ?
C36 C35 C34 122.1(4) . . ?
C36 C35 H35 119.0 . . ?
C31 C36 C35 117.0(3) . . ?
C31 C36 C39 121.8(3) . . ?
C35 C36 C39 121.2(3) . . ?
C32 C37 H37A 109.5 . . ?
C32 C37 H37B 109.5 . . ?
C32 C37 H37C 109.5 . . ?
H37A C37 H37B 109.5 . . ?
H37A C37 H37C 109.5 . . ?
H37B C37 H37C 109.5 . . ?
C34 C38 H38A 109.5 . . ?
C34 C38 H38B 109.5 . . ?
C34 C38 H38C 109.5 . . ?
H38A C38 H38B 109.5 . . ?
H38A C38 H38C 109.5 . . ?
H38B C38 H38C 109.5 . . ?
C36 C39 H39A 109.5 . . ?
C36 C39 H39B 109.5 . . ?
C36 C39 H39C 109.5 . . ?
H39A C39 H39B 109.5 . . ?
H39A C39 H39C 109.5 . . ?
H39B C39 H39C 109.5 . . ?
N4 C40 H40A 109.0 . . ?
N4 C40 H40B 109.0 . . ?
N4 C40 C41 112.8(3) . . ?
H40A C40 H40B 107.8 . . ?
C41 C40 H40A 109.0 . . ?
C41 C40 H40B 109.0 . . ?
O1 C41 C40 111.4(3) . . ?
O1 C41 H41A 109.4 . . ?
O1 C41 H41B 109.4 . . ?
C40 C41 H41A 109.4 . . ?
C40 C41 H41B 109.4 . . ?
H41A C41 H41B 108.0 . . ?
O1 C42 O3 106.3(3) . . ?
O2 C42 O1 126.6(3) . . ?
O2 C42 O3 127.1(3) . . ?
O3 C43 H43A 109.4 . . ?
O3 C43 H43B 109.4 . . ?
O3 C43 C44 111.1(3) . . ?
H43A C43 H43B 108.0 . . ?
C44 C43 H43A 109.4 . . ?
C44 C43 H43B 109.4 . . ?
C45 C44 C43 122.0(6) . . ?
C45 C44 C49 117.6(7) . . ?
C49 C44 C43 120.3(5) . . ?
C45A C44 C43 121.8(7) . . ?
C45A C44 C49A 117.4(9) . . ?
C49A C44 C43 120.3(6) . . ?
C44 C45 H45 119.1 . . ?
C46 C45 C44 121.7(11) . . ?
C46 C45 H45 119.1 . . ?
C45 C46 H46 119.1 . . ?
C47 C46 C45 121.9(11) . . ?
C47 C46 H46 119.1 . . ?
C46 C47 C48 117.4(7) . . ?
C46 C47 C50 122.8(6) . . ?
C48 C47 C50 119.4(5) . . ?
C46A C47 C50 122.9(7) . . ?
C48A C47 C50 119.7(7) . . ?
C48A C47 C46A 117.2(9) . . ?
C47 C48 H48 119.9 . . ?
C49 C48 C47 120.2(8) . . ?
C49 C48 H48 119.9 . . ?
C44 C49 H49 119.8 . . ?
C48 C49 C44 120.3(8) . . ?
C48 C49 H49 119.8 . . ?
C47 C50 H50A 109.5 . . ?
C47 C50 H50B 109.5 . . ?
C47 C50 H50C 109.5 . . ?
H50A C50 H50B 109.5 . . ?
H50A C50 H50C 109.5 . . ?
H50B C50 H50C 109.5 . . ?
F1 P1 F2 178.76(17) . . ?
F1 P1 F3 90.44(16) . . ?
F1 P1 F4 91.29(16) . . ?
F1 P1 F6 90.42(16) . . ?
F3 P1 F2 88.42(14) . . ?
F3 P1 F4 89.44(17) . . ?
F4 P1 F2 88.20(14) . . ?
F5 P1 F1 91.26(16) . . ?
F5 P1 F2 89.87(14) . . ?
F5 P1 F3 178.09(16) . . ?
F5 P1 F4 89.65(15) . . ?
F5 P1 F6 91.33(16) . . ?
F6 P1 F2 90.07(14) . . ?
F6 P1 F3 89.53(17) . . ?
F6 P1 F4 178.01(16) . . ?
C44 C45A H45A 119.6 . . ?
C46A C45A C44 120.8(13) . . ?
C46A C45A H45A 119.6 . . ?
C47 C46A H46A 119.0 . . ?
C45A C46A C47 121.9(14) . . ?
C45A C46A H46A 119.0 . . ?
C47 C48A H48A 119.4 . . ?
C47 C48A C49A 121.3(12) . . ?
C49A C48A H48A 119.4 . . ?
C44 C49A H49A 119.5 . . ?
C48A C49A C44 121.1(12) . . ?
C48A C49A H49A 119.5 . . ?
C13 C15A H15D 109.5 . . ?
C13 C15A H15E 109.5 . . ?
C13 C15A H15F 109.5 . . ?
H15D C15A H15E 109.5 . . ?
H15D C15A H15F 109.5 . . ?
H15E C15A H15F 109.5 . . ?
C13 C14A H14D 109.5 . . ?
C13 C14A H14E 109.5 . . ?
C13 C14A H14F 109.5 . . ?
H14D C14A H14E 109.5 . . ?
H14D C14A H14F 109.5 . . ?
H14E C14A H14F 109.5 . . ?

loop_
_geom_bond_atom_site_label_1
_geom_bond_atom_site_label_2
_geom_bond_distance
_geom_bond_site_symmetry_2
_geom_bond_publ_flag
Au1 C28 2.014(3) . ?
Au1 C1 2.010(3) . ?
O1 C41 1.446(4) . ?
O1 C42 1.335(4) . ?
O2 C42 1.190(4) . ?
O3 C42 1.345(4) . ?
O3 C43 1.461(4) . ?
N1 C1 1.362(4) . ?
N1 C2 1.385(4) . ?
N1 C4 1.451(4) . ?
N2 C1 1.353(4) . ?
N2 C3 1.391(4) . ?
N2 C16 1.450(4) . ?
N3 C28 1.355(4) . ?
N3 C29 1.390(4) . ?
N3 C31 1.442(4) . ?
N4 C28 1.351(4) . ?
N4 C30 1.383(4) . ?
N4 C40 1.473(4) . ?
C2 H2 0.9500 . ?
C2 C3 1.342(5) . ?
C3 H3 0.9500 . ?
C4 C5 1.400(5) . ?
C4 C9 1.396(6) . ?
C5 C6 1.396(5) . ?
C5 C10 1.515(6) . ?
C6 H6 0.9500 . ?
C6 C7 1.389(6) . ?
C7 H7 0.9500 . ?
C7 C8 1.377(6) . ?
C8 H8 0.9500 . ?
C8 C9 1.397(5) . ?
C9 C13 1.528(6) . ?
C10 H10 1.0000 . ?
C10 C11 1.519(6) . ?
C10 C12 1.511(6) . ?
C11 H11A 0.9800 . ?
C11 H11B 0.9800 . ?
C11 H11C 0.9800 . ?
C12 H12A 0.9800 . ?
C12 H12B 0.9800 . ?
C12 H12C 0.9800 . ?
C13 H13 1.0000 . ?
C13 H13A 1.0000 . ?
C13 C14 1.555(7) . ?
C13 C15 1.571(7) . ?
C13 C15A 1.465(11) . ?
C13 C14A 1.505(10) . ?
C14 H14A 0.9800 . ?
C14 H14B 0.9800 . ?
C14 H14C 0.9800 . ?
C15 H15A 0.9800 . ?
C15 H15B 0.9800 . ?
C15 H15C 0.9800 . ?
C16 C17 1.392(5) . ?
C16 C21 1.405(5) . ?
C17 C18 1.404(4) . ?
C17 C22 1.526(5) . ?
C18 H18 0.9500 . ?
C18 C19 1.376(5) . ?
C19 H19 0.9500 . ?
C19 C20 1.375(5) . ?
C20 H20 0.9500 . ?
C20 C21 1.395(5) . ?
C21 C25 1.515(5) . ?
C22 H22 1.0000 . ?
C22 C23 1.543(5) . ?
C22 C24 1.530(6) . ?
C23 H23A 0.9800 . ?
C23 H23B 0.9800 . ?
C23 H23C 0.9800 . ?
C24 H24A 0.9800 . ?
C24 H24B 0.9800 . ?
C24 H24C 0.9800 . ?
C25 H25 1.0000 . ?
C25 C26 1.523(5) . ?
C25 C27 1.522(6) . ?
C26 H26A 0.9800 . ?
C26 H26B 0.9800 . ?
C26 H26C 0.9800 . ?
C27 H27A 0.9800 . ?
C27 H27B 0.9800 . ?
C27 H27C 0.9800 . ?
C29 H29 0.9500 . ?
C29 C30 1.346(5) . ?
C30 H30 0.9500 . ?
C31 C32 1.396(5) . ?
C31 C36 1.384(5) . ?
C32 C33 1.397(5) . ?
C32 C37 1.496(5) . ?
C33 H33 0.9500 . ?
C33 C34 1.379(6) . ?
C34 C35 1.399(6) . ?
C34 C38 1.503(5) . ?
C35 H35 0.9500 . ?
C35 C36 1.393(5) . ?
C36 C39 1.504(5) . ?
C37 H37A 0.9800 . ?
C37 H37B 0.9800 . ?
C37 H37C 0.9800 . ?
C38 H38A 0.9800 . ?
C38 H38B 0.9800 . ?
C38 H38C 0.9800 . ?
C39 H39A 0.9800 . ?
C39 H39B 0.9800 . ?
C39 H39C 0.9800 . ?
C40 H40A 0.9900 . ?
C40 H40B 0.9900 . ?
C40 C41 1.507(5) . ?
C41 H41A 0.9900 . ?
C41 H41B 0.9900 . ?
C43 H43A 0.9900 . ?
C43 H43B 0.9900 . ?
C43 C44 1.498(5) . ?
C44 C45 1.377(10) . ?
C44 C49 1.398(9) . ?
C44 C45A 1.385(13) . ?
C44 C49A 1.387(12) . ?
C45 H45 0.9500 . ?
C45 C46 1.369(10) . ?
C46 H46 0.9500 . ?
C46 C47 1.365(11) . ?
C47 C48 1.414(10) . ?
C47 C50 1.514(6) . ?
C47 C46A 1.385(13) . ?
C47 C48A 1.375(12) . ?
C48 H48 0.9500 . ?
C48 C49 1.398(10) . ?
C49 H49 0.9500 . ?
C50 H50A 0.9800 . ?
C50 H50B 0.9800 . ?
C50 H50C 0.9800 . ?
P1 F1 1.589(3) . ?
P1 F2 1.605(3) . ?
P1 F3 1.598(3) . ?
P1 F4 1.599(3) . ?
P1 F5 1.582(2) . ?
P1 F6 1.593(3) . ?
C45A H45A 0.9500 . ?
C45A C46A 1.373(13) . ?
C46A H46A 0.9500 . ?
C48A H48A 0.9500 . ?
C48A C49A 1.385(13) . ?
C49A H49A 0.9500 . ?
C15A H15D 0.9800 . ?
C15A H15E 0.9800 . ?
C15A H15F 0.9800 . ?
C14A H14D 0.9800 . ?
C14A H14E 0.9800 . ?
C14A H14F 0.9800 . ?

loop_
_geom_torsion_atom_site_label_1
_geom_torsion_atom_site_label_2
_geom_torsion_atom_site_label_3
_geom_torsion_atom_site_label_4
_geom_torsion
_geom_torsion_site_symmetry_1
_geom_torsion_site_symmetry_2
_geom_torsion_site_symmetry_3
_geom_torsion_site_symmetry_4
_geom_torsion_publ_flag
O3 C43 C44 C45 -97.4(10) . . . . ?
O3 C43 C44 C49 86.6(10) . . . . ?
O3 C43 C44 C45A -113.6(13) . . . . ?
O3 C43 C44 C49A 58.5(15) . . . . ?
N1 C2 C3 N2 0.8(5) . . . . ?
N1 C4 C5 C6 179.8(3) . . . . ?
N1 C4 C5 C10 -2.8(5) . . . . ?
N1 C4 C9 C8 -178.9(3) . . . . ?
N1 C4 C9 C13 1.6(5) . . . . ?
N2 C16 C17 C18 -176.3(3) . . . . ?
N2 C16 C17 C22 3.7(5) . . . . ?
N2 C16 C21 C20 176.5(3) . . . . ?
N2 C16 C21 C25 -5.5(4) . . . . ?
N3 C29 C30 N4 0.1(4) . . . . ?
N3 C31 C32 C33 177.9(3) . . . . ?
N3 C31 C32 C37 -3.0(5) . . . . ?
N3 C31 C36 C35 -178.0(3) . . . . ?
N3 C31 C36 C39 3.1(5) . . . . ?
N4 C40 C41 O1 68.4(4) . . . . ?
C28 N3 C29 C30 -0.7(4) . . . . ?
C28 N3 C31 C32 77.8(4) . . . . ?
C28 N3 C31 C36 -103.9(4) . . . . ?
C28 N4 C30 C29 0.5(4) . . . . ?
C28 N4 C40 C41 73.2(4) . . . . ?
C1 N1 C2 C3 -0.7(5) . . . . ?
C1 N1 C4 C5 -78.3(5) . . . . ?
C1 N1 C4 C9 102.7(4) . . . . ?
C1 N2 C3 C2 -0.7(4) . . . . ?
C1 N2 C16 C17 -92.6(4) . . . . ?
C1 N2 C16 C21 90.9(4) . . . . ?
C2 N1 C1 Au1 179.7(3) . . . . ?
C2 N1 C1 N2 0.2(4) . . . . ?
C2 N1 C4 C5 94.0(4) . . . . ?
C2 N1 C4 C9 -85.0(5) . . . . ?
C3 N2 C1 Au1 -179.1(3) . . . . ?
C3 N2 C1 N1 0.3(4) . . . . ?
C3 N2 C16 C17 90.6(4) . . . . ?
C3 N2 C16 C21 -86.0(4) . . . . ?
C4 N1 C1 Au1 -7.1(5) . . . . ?
C4 N1 C1 N2 173.5(3) . . . . ?
C4 N1 C2 C3 -173.8(4) . . . . ?
C4 C5 C6 C7 -0.7(5) . . . . ?
C4 C5 C10 C11 -102.7(4) . . . . ?
C4 C5 C10 C12 132.6(4) . . . . ?
C4 C9 C13 C14 111.2(6) . . . . ?
C4 C9 C13 C15 -131.1(5) . . . . ?
C4 C9 C13 C15A -93.8(11) . . . . ?
C4 C9 C13 C14A 136.0(11) . . . . ?
C5 C4 C9 C8 2.2(5) . . . . ?
C5 C4 C9 C13 -177.3(3) . . . . ?
C5 C6 C7 C8 1.6(6) . . . . ?
C6 C5 C10 C11 74.6(5) . . . . ?
C6 C5 C10 C12 -50.0(5) . . . . ?
C6 C7 C8 C9 -0.6(6) . . . . ?
C7 C8 C9 C4 -1.2(6) . . . . ?
C7 C8 C9 C13 178.3(4) . . . . ?
C8 C9 C13 C14 -68.3(6) . . . . ?
C8 C9 C13 C15 49.4(6) . . . . ?
C8 C9 C13 C15A 86.7(11) . . . . ?
C8 C9 C13 C14A -43.4(11) . . . . ?
C9 C4 C5 C6 -1.2(5) . . . . ?
C9 C4 C5 C10 176.2(3) . . . . ?
C10 C5 C6 C7 -178.2(4) . . . . ?
C16 N2 C1 Au1 3.7(5) . . . . ?
C16 N2 C1 N1 -176.9(3) . . . . ?
C16 N2 C3 C2 176.5(3) . . . . ?
C16 C17 C18 C19 0.2(5) . . . . ?
C16 C17 C22 C23 -100.9(4) . . . . ?
C16 C17 C22 C24 139.5(3) . . . . ?
C16 C21 C25 C26 -95.8(4) . . . . ?
C16 C21 C25 C27 139.1(3) . . . . ?
C17 C16 C21 C20 0.1(5) . . . . ?
C17 C16 C21 C25 178.1(3) . . . . ?
C17 C18 C19 C20 -0.7(6) . . . . ?
C18 C17 C22 C23 79.1(4) . . . . ?
C18 C17 C22 C24 -40.4(5) . . . . ?
C18 C19 C20 C21 0.9(6) . . . . ?
C19 C20 C21 C16 -0.6(5) . . . . ?
C19 C20 C21 C25 -178.6(3) . . . . ?
C20 C21 C25 C26 82.1(4) . . . . ?
C20 C21 C25 C27 -43.0(5) . . . . ?
C21 C16 C17 C18 0.1(5) . . . . ?
C21 C16 C17 C22 -179.9(3) . . . . ?
C22 C17 C18 C19 -179.8(3) . . . . ?
C29 N3 C28 Au1 -179.3(2) . . . . ?
C29 N3 C28 N4 1.0(4) . . . . ?
C29 N3 C31 C32 -104.3(4) . . . . ?
C29 N3 C31 C36 74.1(4) . . . . ?
C30 N4 C28 Au1 179.4(2) . . . . ?
C30 N4 C28 N3 -0.9(4) . . . . ?
C30 N4 C40 C41 -103.3(4) . . . . ?
C31 N3 C28 Au1 -1.1(5) . . . . ?
C31 N3 C28 N4 179.2(3) . . . . ?
C31 N3 C29 C30 -178.9(3) . . . . ?
C31 C32 C33 C34 -0.5(5) . . . . ?
C32 C31 C36 C35 0.3(5) . . . . ?
C32 C31 C36 C39 -178.6(3) . . . . ?
C32 C33 C34 C35 1.3(5) . . . . ?
C32 C33 C34 C38 -178.6(4) . . . . ?
C33 C34 C35 C36 -1.4(5) . . . . ?
C34 C35 C36 C31 0.6(5) . . . . ?
C34 C35 C36 C39 179.5(3) . . . . ?
C36 C31 C32 C33 -0.3(5) . . . . ?
C36 C31 C32 C37 178.7(3) . . . . ?
C37 C32 C33 C34 -179.6(3) . . . . ?
C38 C34 C35 C36 178.6(4) . . . . ?
C40 N4 C28 Au1 2.5(5) . . . . ?
C40 N4 C28 N3 -177.8(3) . . . . ?
C40 N4 C30 C29 177.4(3) . . . . ?
C41 O1 C42 O2 10.6(5) . . . . ?
C41 O1 C42 O3 -170.6(3) . . . . ?
C42 O1 C41 C40 -105.1(3) . . . . ?
C42 O3 C43 C44 -90.2(4) . . . . ?
C43 O3 C42 O1 179.9(3) . . . . ?
C43 O3 C42 O2 -1.3(5) . . . . ?
C43 C44 C45 C46 176.8(12) . . . . ?
C43 C44 C49 C48 -177.5(8) . . . . ?
C43 C44 C45A C46A 177.0(16) . . . . ?
C43 C44 C49A C48A -178.0(11) . . . . ?
C44 C45 C46 C47 0(2) . . . . ?
C44 C45A C46A C47 0(3) . . . . ?
C45 C44 C49 C48 6.3(14) . . . . ?
C45 C46 C47 C48 8(2) . . . . ?
C45 C46 C47 C50 -179.3(12) . . . . ?
C46 C47 C48 C49 -8.3(15) . . . . ?
C47 C48 C49 C44 1.3(15) . . . . ?
C47 C48A C49A C44 2(2) . . . . ?
C49 C44 C45 C46 -7.1(19) . . . . ?
C50 C47 C48 C49 178.4(8) . . . . ?
C50 C47 C46A C45A -179.6(16) . . . . ?
C50 C47 C48A C49A 178.9(11) . . . . ?
C45A C44 C49A C48A -5(2) . . . . ?
C46A C47 C48A C49A 3(2) . . . . ?
C48A C47 C46A C45A -4(3) . . . . ?
C49A C44 C45A C46A 5(3) . . . . ?
